data_7037525
loop_
_publ_author_name
'Zhao, Jiong-Peng'
'Xie, Yabo'
'Li, Jian-Rong'
'Bu, Xian-He'

_publ_section_title
;
 Structural and magnetic modulations of copper(ii) azido complexes:
 unexpected in situ reactions of mono-N-donor pyridine-based co-ligands.
;
_journal_issue 4
_journal_name_full 'Dalton transactions (Cambridge, England : 2003)'
_journal_page_first 1514
_journal_page_last 1524
_journal_paper_doi 10.1039/c5dt03667d
_journal_volume 45
_journal_year 2016
_chemical_formula_moiety 'C24 H18 Cu N8 O2'
_chemical_formula_sum 'C24 H18 Cu N8 O2'
_chemical_formula_weight 514.00
_chemical_name_systematic
; 
 ? 
;
_space_group_IT_number 2
_symmetry_cell_setting triclinic
_symmetry_space_group_name_Hall '-P 1'
_symmetry_space_group_name_H-M 'P -1'
_atom_sites_solution_hydrogens geom
_atom_sites_solution_primary direct
_atom_sites_solution_secondary difmap
_audit_creation_method SHELXL-97
_audit_update_record
;
2015-08-14 deposited with the CCDC.
2015-12-02 downloaded from the CCDC.
;
_cell_angle_alpha 94.24(3)
_cell_angle_beta 96.16(3)
_cell_angle_gamma 99.46(3)
_cell_formula_units_Z 1
_cell_length_a 3.8316(8)
_cell_length_b 8.6029(17)
_cell_length_c 16.855(3)
_cell_measurement_reflns_used 4486
_cell_measurement_temperature 293(2)
_cell_measurement_theta_max 27.56
_cell_measurement_theta_min 3.27
_cell_volume 542.5(2)
_computing_cell_refinement RAPID-AUTO
_computing_data_collection 'RAPID-AUTO (Rigaku, 2004)'
_computing_data_reduction 'CrystalStructure (Rigaku/MSC'2004)'
_computing_molecular_graphics 'SHELXTL (Bruker, 1998)'
_computing_publication_material SHELXTL
_computing_structure_refinement SHELXL-97
_computing_structure_solution SHELXS-97
_diffrn_ambient_temperature 293(2)
_diffrn_detector_area_resol_mean 10.000
_diffrn_measured_fraction_theta_full 0.989
_diffrn_measured_fraction_theta_max 0.989
_diffrn_measurement_device_type 'Rigaku R-AXIS RAPID IP'
_diffrn_measurement_method \w
_diffrn_radiation_monochromator graphite
_diffrn_radiation_source 'fine-focus sealed tube'
_diffrn_radiation_type MoK\a
_diffrn_radiation_wavelength 0.71073
_diffrn_reflns_av_R_equivalents 0.0299
_diffrn_reflns_av_sigmaI/netI 0.0403
_diffrn_reflns_limit_h_max 4
_diffrn_reflns_limit_h_min -4
_diffrn_reflns_limit_k_max 10
_diffrn_reflns_limit_k_min -10
_diffrn_reflns_limit_l_max 20
_diffrn_reflns_limit_l_min -20
_diffrn_reflns_number 4895
_diffrn_reflns_theta_full 25.48
_diffrn_reflns_theta_max 25.48
_diffrn_reflns_theta_min 3.27
_diffrn_standards_decay_% 0
_diffrn_standards_interval_count 0
_diffrn_standards_interval_time 0
_diffrn_standards_number 0
_exptl_absorpt_coefficient_mu 1.049
_exptl_absorpt_correction_T_max 0.8845
_exptl_absorpt_correction_T_min 0.6791
_exptl_absorpt_correction_type multi-scan
_exptl_absorpt_process_details 'ABSCOR (Higashi, 1995)'
_exptl_crystal_colour 'Dark green'
_exptl_crystal_density_diffrn 1.573
_exptl_crystal_density_method 'not measured'
_exptl_crystal_description Needle
_exptl_crystal_F_000 263
_exptl_crystal_size_max 0.40
_exptl_crystal_size_mid 0.12
_exptl_crystal_size_min 0.12
_refine_diff_density_max 0.981
_refine_diff_density_min -0.493
_refine_diff_density_rms 0.067
_refine_ls_extinction_method none
_refine_ls_goodness_of_fit_ref 1.005
_refine_ls_hydrogen_treatment constr
_refine_ls_matrix_type full
_refine_ls_number_parameters 160
_refine_ls_number_reflns 2007
_refine_ls_number_restraints 0
_refine_ls_restrained_S_all 1.005
_refine_ls_R_factor_all 0.0973
_refine_ls_R_factor_gt 0.0657
_refine_ls_shift/su_max 0.000
_refine_ls_shift/su_mean 0.000
_refine_ls_structure_factor_coef Fsqd
_refine_ls_weighting_details 'calc w=1/[\s^2^(Fo^2^)+(0.0734P)^2^+0.9530P] where P=(Fo^2^+2Fc^2^)/3'
_refine_ls_weighting_scheme calc
_refine_ls_wR_factor_gt 0.1515
_refine_ls_wR_factor_ref 0.1664
_reflns_number_gt 1428
_reflns_number_total 2007
_reflns_threshold_expression I>2sigma(I)
_cod_data_source_file c5dt03667d2.cif
_cod_data_source_block 3
_cod_depositor_comments
;
The following automatic conversions were performed:

'_symmetry_cell_setting' value 'Triclinic' changed to 'triclinic'
according to
/usr/data/users/saulius/crontab/automatic-downloads/rss-feeds/RSC/lib/dictionaries/cif_core.dic
dictionary named 'cif_core.dic' version 2.4.2 from 2011-04-26.

'_exptl_absorpt_correction_type' value 'Multi-scan' changed to
'multi-scan' according to
/usr/data/users/saulius/crontab/automatic-downloads/rss-feeds/RSC/lib/dictionaries/cif_core.dic
dictionary named 'cif_core.dic' version 2.4.2 from 2011-04-26.

Automatic conversion script
Id: cif_fix_values 4268 2015-11-12 08:31:59Z antanas 

 Adding full bibliography for 7037523--7037526.cif.
;
_cod_original_cell_volume 542.49(18)
_cod_original_sg_symbol_Hall '-p 1'
_cod_database_code 7037525

loop_
_symmetry_equiv_pos_as_xyz
'x, y, z'
'-x, -y, -z'

loop_
_atom_site_label
_atom_site_type_symbol
_atom_site_fract_x
_atom_site_fract_y
_atom_site_fract_z
_atom_site_U_iso_or_equiv
_atom_site_adp_type
_atom_site_occupancy
_atom_site_symmetry_multiplicity
_atom_site_calc_flag
_atom_site_refinement_flags
Cu1 Cu 0.5000 1.0000 0.5000 0.0902(5) Uani 1 2 d S
C1 C 0.2881(14) 0.9200(5) 0.3265(3) 0.0558(13) Uani 1 1 d .
H1A H 0.2313 1.0211 0.3295 0.067 Uiso 1 1 calc R
C2 C 0.2491(12) 0.8356(5) 0.2528(3) 0.0450(11) Uani 1 1 d .
H2A H 0.1674 0.8793 0.2070 0.054 Uiso 1 1 calc R
C3 C 0.3325(11) 0.6847(5) 0.2473(2) 0.0377(9) Uani 1 1 d .
C4 C 0.4462(12) 0.6242(5) 0.3173(2) 0.0444(10) Uani 1 1 d .
H4A H 0.4997 0.5225 0.3161 0.053 Uiso 1 1 calc R
C5 C 0.4793(14) 0.7169(5) 0.3891(3) 0.0534(12) Uani 1 1 d .
H5A H 0.5573 0.6756 0.4360 0.064 Uiso 1 1 calc R
C6 C 0.3189(10) 0.5996(5) 0.1649(2) 0.0362(9) Uani 1 1 d .
C7 C 0.1416(10) 0.4310(4) 0.1469(2) 0.0348(9) Uani 1 1 d .
C8 C 0.1365(11) 0.3591(5) 0.0697(2) 0.0430(10) Uani 1 1 d .
H8A H 0.2431 0.4163 0.0314 0.052 Uiso 1 1 calc R
C9 C -0.0253(13) 0.2043(6) 0.0502(3) 0.0532(12) Uani 1 1 d .
H9A H -0.0278 0.1570 -0.0014 0.064 Uiso 1 1 calc R
C10 C -0.1847(12) 0.1184(5) 0.1070(3) 0.0557(13) Uani 1 1 d .
H10A H -0.2910 0.0131 0.0939 0.067 Uiso 1 1 calc R
C11 C -0.1854(12) 0.1885(5) 0.1823(3) 0.0509(12) Uani 1 1 d .
H11A H -0.2948 0.1308 0.2202 0.061 Uiso 1 1 calc R
C12 C -0.0248(11) 0.3447(5) 0.2029(3) 0.0408(10) Uani 1 1 d .
H12A H -0.0286 0.3918 0.2542 0.049 Uiso 1 1 calc R
N1 N 0.4041(12) 0.8632(4) 0.3941(2) 0.0578(11) Uani 1 1 d .
N2 N 0.9163(15) 1.1379(6) 0.4571(3) 0.0759(14) Uani 1 1 d .
N3 N 0.8690(14) 1.2462(6) 0.4298(3) 0.0732(14) Uani 1 1 d .
N4 N 0.837(3) 1.3618(12) 0.4038(6) 0.183(5) Uani 1 1 d .
O1 O 0.4524(10) 0.6750(4) 0.11457(18) 0.0596(9) Uani 1 1 d .

loop_
_atom_site_aniso_label
_atom_site_aniso_U_11
_atom_site_aniso_U_22
_atom_site_aniso_U_33
_atom_site_aniso_U_23
_atom_site_aniso_U_13
_atom_site_aniso_U_12
Cu1 0.1725(12) 0.0424(5) 0.0412(5) -0.0177(4) 0.0374(6) -0.0298(6)
C1 0.089(4) 0.029(2) 0.049(3) -0.0030(19) 0.023(3) 0.005(2)
C2 0.059(3) 0.033(2) 0.042(2) 0.0013(17) 0.013(2) 0.002(2)
C3 0.039(2) 0.035(2) 0.036(2) -0.0041(16) 0.0104(17) -0.0049(17)
C4 0.056(3) 0.035(2) 0.039(2) -0.0039(17) 0.005(2) 0.002(2)
C5 0.076(3) 0.041(3) 0.036(2) 0.0006(19) 0.005(2) -0.006(2)
C6 0.035(2) 0.039(2) 0.034(2) -0.0026(17) 0.0060(17) 0.0052(18)
C7 0.030(2) 0.035(2) 0.039(2) -0.0057(16) 0.0023(17) 0.0085(17)
C8 0.043(2) 0.046(2) 0.038(2) -0.0086(18) 0.0037(19) 0.008(2)
C9 0.054(3) 0.051(3) 0.051(3) -0.022(2) -0.009(2) 0.022(2)
C10 0.044(3) 0.032(2) 0.084(4) -0.015(2) -0.004(3) 0.002(2)
C11 0.042(3) 0.038(2) 0.071(3) 0.000(2) 0.012(2) 0.001(2)
C12 0.038(2) 0.038(2) 0.046(2) -0.0063(18) 0.0097(19) 0.0063(18)
N1 0.092(3) 0.037(2) 0.039(2) -0.0088(16) 0.020(2) -0.006(2)
N2 0.114(4) 0.054(3) 0.056(3) -0.012(2) 0.017(3) 0.007(3)
N3 0.118(4) 0.061(3) 0.050(2) 0.031(2) 0.018(3) 0.026(3)
N4 0.201(9) 0.177(8) 0.231(10) 0.148(8) 0.112(8) 0.099(7)
O1 0.084(2) 0.0501(19) 0.0398(16) -0.0036(14) 0.0232(16) -0.0107(17)

loop_
_atom_type_symbol
_atom_type_description
_atom_type_scat_dispersion_real
_atom_type_scat_dispersion_imag
_atom_type_scat_source
C C 0.0033 0.0016 'International Tables Vol C Tables 4.2.6.8 and 6.1.1.4'
Cu Cu 0.3201 1.2651 'International Tables Vol C Tables 4.2.6.8 and 6.1.1.4'
N N 0.0061 0.0033 'International Tables Vol C Tables 4.2.6.8 and 6.1.1.4'
O O 0.0106 0.0060 'International Tables Vol C Tables 4.2.6.8 and 6.1.1.4'
H H 0.0000 0.0000 'International Tables Vol C Tables 4.2.6.8 and 6.1.1.4'

loop_
_geom_angle_atom_site_label_1
_geom_angle_atom_site_label_2
_geom_angle_atom_site_label_3
_geom_angle
_geom_angle_site_symmetry_1
_geom_angle_site_symmetry_3
N1 Cu1 N1 180.000(2) 2_676 .
N1 Cu1 N2 89.19(16) 2_676 2_676
N1 Cu1 N2 90.81(16) . 2_676
N1 Cu1 N2 90.81(16) 2_676 .
N1 Cu1 N2 89.19(16) . .
N2 Cu1 N2 180.000(1) 2_676 .
N1 C1 C2 122.8(4) . .
N1 C1 H1A 118.6 . .
C2 C1 H1A 118.6 . .
C1 C2 C3 119.4(4) . .
C1 C2 H2A 120.3 . .
C3 C2 H2A 120.3 . .
C4 C3 C2 118.0(4) . .
C4 C3 C6 123.4(4) . .
C2 C3 C6 118.5(4) . .
C5 C4 C3 119.1(4) . .
C5 C4 H4A 120.5 . .
C3 C4 H4A 120.5 . .
N1 C5 C4 122.8(4) . .
N1 C5 H5A 118.6 . .
C4 C5 H5A 118.6 . .
O1 C6 C7 122.0(3) . .
O1 C6 C3 117.1(3) . .
C7 C6 C3 120.8(3) . .
C12 C7 C8 119.0(4) . .
C12 C7 C6 122.8(3) . .
C8 C7 C6 118.2(4) . .
C9 C8 C7 120.3(4) . .
C9 C8 H8A 119.8 . .
C7 C8 H8A 119.8 . .
C8 C9 C10 120.2(4) . .
C8 C9 H9A 119.9 . .
C10 C9 H9A 119.9 . .
C11 C10 C9 119.9(4) . .
C11 C10 H10A 120.1 . .
C9 C10 H10A 120.1 . .
C10 C11 C12 120.6(4) . .
C10 C11 H11A 119.7 . .
C12 C11 H11A 119.7 . .
C11 C12 C7 120.0(4) . .
C11 C12 H12A 120.0 . .
C7 C12 H12A 120.0 . .
C1 N1 C5 117.9(4) . .
C1 N1 Cu1 121.2(3) . .
C5 N1 Cu1 120.7(3) . .
N3 N2 Cu1 118.9(5) . .
N2 N3 N4 176.4(9) . .

loop_
_geom_bond_atom_site_label_1
_geom_bond_atom_site_label_2
_geom_bond_distance
_geom_bond_site_symmetry_2
Cu1 N1 2.027(3) 2_676
Cu1 N1 2.027(3) .
Cu1 N2 2.056(5) 2_676
Cu1 N2 2.056(5) .
C1 N1 1.334(6) .
C1 C2 1.373(6) .
C1 H1A 0.9300 .
C2 C3 1.386(6) .
C2 H2A 0.9300 .
C3 C4 1.383(6) .
C3 C6 1.513(5) .
C4 C5 1.381(6) .
C4 H4A 0.9300 .
C5 N1 1.336(6) .
C5 H5A 0.9300 .
C6 O1 1.211(5) .
C6 C7 1.491(5) .
C7 C12 1.387(6) .
C7 C8 1.395(5) .
C8 C9 1.373(6) .
C8 H8A 0.9300 .
C9 C10 1.385(7) .
C9 H9A 0.9300 .
C10 C11 1.364(7) .
C10 H10A 0.9300 .
C11 C12 1.385(6) .
C11 H11A 0.9300 .
C12 H12A 0.9300 .
N2 N3 1.101(6) .
N3 N4 1.136(8) .

loop_
_geom_torsion_atom_site_label_1
_geom_torsion_atom_site_label_2
_geom_torsion_atom_site_label_3
_geom_torsion_atom_site_label_4
_geom_torsion
_geom_torsion_site_symmetry_1
N1 C1 C2 C3 0.0(7) .
C1 C2 C3 C4 1.2(6) .
C1 C2 C3 C6 -174.7(4) .
C2 C3 C4 C5 -1.4(6) .
C6 C3 C4 C5 174.3(4) .
C3 C4 C5 N1 0.4(7) .
C4 C3 C6 O1 -130.9(5) .
C2 C3 C6 O1 44.8(6) .
C4 C3 C6 C7 50.3(6) .
C2 C3 C6 C7 -134.0(4) .
O1 C6 C7 C12 -177.4(4) .
C3 C6 C7 C12 1.4(6) .
O1 C6 C7 C8 1.0(6) .
C3 C6 C7 C8 179.8(4) .
C12 C7 C8 C9 -1.2(6) .
C6 C7 C8 C9 -179.7(4) .
C7 C8 C9 C10 0.0(6) .
C8 C9 C10 C11 0.9(7) .
C9 C10 C11 C12 -0.7(7) .
C10 C11 C12 C7 -0.6(7) .
C8 C7 C12 C11 1.5(6) .
C6 C7 C12 C11 179.9(4) .
C2 C1 N1 C5 -1.0(7) .
C2 C1 N1 Cu1 174.3(4) .
C4 C5 N1 C1 0.8(7) .
C4 C5 N1 Cu1 -174.5(3) .
N1 Cu1 N1 C1 -44(100) 2_676
N2 Cu1 N1 C1 113.1(4) 2_676
N2 Cu1 N1 C1 -66.9(4) .
N1 Cu1 N1 C5 131(100) 2_676
N2 Cu1 N1 C5 -71.7(4) 2_676
N2 Cu1 N1 C5 108.3(4) .
N1 Cu1 N2 N3 -84.9(5) 2_676
N1 Cu1 N2 N3 95.1(5) .
N2 Cu1 N2 N3 73(100) 2_676
Cu1 N2 N3 N4 137(11) .
